data_2231328
loop_
_publ_author_name
'Kargar, Hadi'
'Kia, Reza'
'Moghadam, Majid'
'Froozandeh, Fatemeh'
'Tahir, Muhammad Nawaz'

_publ_section_title
;
 {2,2'-[(2,2-Dimethylpropane-1,3-diyldinitrilo)bis(phenylmethylidyne)]diphenolato}copper(II)
;
_journal_coeditor_code TK2765
_journal_issue 8
_journal_name_full 'Acta Crystallographica Section E'
_journal_page_first m1145
_journal_paper_doi 10.1107/S1600536811028844
_journal_volume 67
_journal_year 2011
_chemical_formula_iupac '[Cu (C31 H28 N2 O2)]'
_chemical_formula_moiety 'C31 H28 Cu N2 O2'
_chemical_formula_sum 'C31 H28 Cu N2 O2'
_chemical_formula_weight 524.09
_chemical_name_common
;
Bis(2-hydroxybenzophenone)-2,2'-dimethylpropanediimine copper(II)
;
_chemical_name_systematic
;
{2,2'-[(2,2-Dimethylpropane-1,3-
diyldinitrilo)bis(phenylmethylidyne)]diphenolato}copper(II)
;
_space_group_IT_number 92
_symmetry_cell_setting tetragonal
_symmetry_space_group_name_Hall 'P 4abw 2nw'
_symmetry_space_group_name_H-M 'P 41 21 2'
_atom_sites_solution_hydrogens geom
_atom_sites_solution_primary direct
_atom_sites_solution_secondary difmap
_audit_creation_method SHELXL-97
_cell_angle_alpha 90.00
_cell_angle_beta 90.00
_cell_angle_gamma 90.00
_cell_formula_units_Z 4
_cell_length_a 9.7435(14)
_cell_length_b 9.7435(14)
_cell_length_c 25.717(6)
_cell_measurement_reflns_used 374
_cell_measurement_temperature 291(2)
_cell_measurement_theta_max 24.94
_cell_measurement_theta_min 2.23
_cell_volume 2441.5(8)
_computing_cell_refinement 'X-AREA (Stoe & Cie, 2009)'
_computing_data_collection 'X-AREA (Stoe & Cie, 2009)'
_computing_data_reduction 'X-AREA (Stoe & Cie, 2009)'
_computing_molecular_graphics 'SHELXTL (Sheldrick, 2008)'
_computing_publication_material 'SHELXTL (Sheldrick, 2008) and PLATON (Spek, 2009)'
_computing_structure_refinement 'SHELXTL (Sheldrick, 2008)'
_computing_structure_solution 'SHELXTL (Sheldrick, 2008)'
_diffrn_ambient_temperature 291(2)
_diffrn_detector_area_resol_mean '0.15 mm'
_diffrn_measured_fraction_theta_full 0.999
_diffrn_measured_fraction_theta_max 0.999
_diffrn_measurement_device_type 'STOE IPDS 2T Image Plate diffractometer'
_diffrn_measurement_method '\w scans'
_diffrn_radiation_monochromator graphite
_diffrn_radiation_source 'fine-focus sealed tube'
_diffrn_radiation_type MoK\a
_diffrn_radiation_wavelength 0.71073
_diffrn_reflns_av_R_equivalents 0.0877
_diffrn_reflns_av_sigmaI/netI 0.1810
_diffrn_reflns_limit_h_max 3
_diffrn_reflns_limit_h_min -10
_diffrn_reflns_limit_k_max 12
_diffrn_reflns_limit_k_min -11
_diffrn_reflns_limit_l_max 31
_diffrn_reflns_limit_l_min -27
_diffrn_reflns_number 5595
_diffrn_reflns_theta_full 25.99
_diffrn_reflns_theta_max 25.99
_diffrn_reflns_theta_min 2.24
_diffrn_standards_number 0
_exptl_absorpt_coefficient_mu 0.927
_exptl_absorpt_correction_T_max 1.000
_exptl_absorpt_correction_T_min 0.995
_exptl_absorpt_correction_type multi-scan
_exptl_absorpt_process_details
;
[MULABS (Blessing, 1995) in PLATON (Spek, 2009)]'
;
_exptl_crystal_colour dark-green
_exptl_crystal_density_diffrn 1.426
_exptl_crystal_density_method 'not measured'
_exptl_crystal_description block
_exptl_crystal_F_000 1092
_exptl_crystal_size_max 0.21
_exptl_crystal_size_mid 0.11
_exptl_crystal_size_min 0.08
_refine_diff_density_max 0.831
_refine_diff_density_min -0.470
_refine_ls_abs_structure_details 'Flack (1983), 918 Friedel pairs'
_refine_ls_abs_structure_Flack 0.00(3)
_refine_ls_extinction_method none
_refine_ls_goodness_of_fit_ref 0.840
_refine_ls_hydrogen_treatment constr
_refine_ls_matrix_type full
_refine_ls_number_parameters 165
_refine_ls_number_reflns 2376
_refine_ls_number_restraints 0
_refine_ls_restrained_S_all 0.840
_refine_ls_R_factor_all 0.1324
_refine_ls_R_factor_gt 0.0698
_refine_ls_shift/su_max 0.000
_refine_ls_shift/su_mean 0.000
_refine_ls_structure_factor_coef Fsqd
_refine_ls_weighting_details 'calc w=1/[\s^2^(Fo^2^)+(0.0005P)^2^] where P=(Fo^2^+2Fc^2^)/3'
_refine_ls_weighting_scheme calc
_refine_ls_wR_factor_gt 0.0537
_refine_ls_wR_factor_ref 0.0640
_reflns_number_gt 1380
_reflns_number_total 2376
_reflns_threshold_expression I>2\s(I)
_cod_data_source_file tk2765.cif
_cod_data_source_block I
_cod_database_code 2231328
_cod_database_fobs_code 2231328

loop_
_symmetry_equiv_pos_as_xyz
'x, y, z'
'x+1/2, -y+1/2, -z+3/4'
'-x, -y, z+1/2'
'-x+1/2, y+1/2, -z+1/4'
'y, x, -z'
'y+1/2, -x+1/2, z+3/4'
'-y+1/2, x+1/2, z+1/4'
'-y, -x, -z+1/2'

loop_
_atom_site_type_symbol
_atom_site_label
_atom_site_fract_x
_atom_site_fract_y
_atom_site_fract_z
_atom_site_U_iso_or_equiv
_atom_site_adp_type
_atom_site_calc_flag
_atom_site_refinement_flags
_atom_site_occupancy
_atom_site_symmetry_multiplicity
Cu Cu1 -0.17381(7) 0.17381(7) 0.7500 0.0303(2) Uani d S 1 2
O O1 -0.1851(4) 0.3469(4) 0.71702(12) 0.0358(9) Uani d . 1 1
N N1 -0.0615(4) 0.0946(4) 0.69403(16) 0.0277(11) Uani d . 1 1
C C1 -0.1327(5) 0.3836(5) 0.6724(2) 0.0241(14) Uani d . 1 1
C C2 -0.1492(6) 0.5209(6) 0.6563(2) 0.0368(16) Uani d . 1 1
H H2 -0.1866 0.5835 0.6797 0.044 Uiso calc R 1 1
C C3 -0.1129(5) 0.5662(6) 0.6081(3) 0.0409(17) Uani d . 1 1
H H3 -0.1289 0.6570 0.5987 0.049 Uiso calc R 1 1
C C4 -0.0523(6) 0.4770(6) 0.5734(2) 0.0442(18) Uani d . 1 1
H H4 -0.0287 0.5068 0.5402 0.053 Uiso calc R 1 1
C C5 -0.0271(6) 0.3441(7) 0.5881(2) 0.0359(16) Uani d . 1 1
H H5 0.0148 0.2852 0.5644 0.043 Uiso calc R 1 1
C C6 -0.0622(5) 0.2935(5) 0.6374(2) 0.0253(13) Uani d . 1 1
C C7 -0.0273(5) 0.1505(6) 0.6502(2) 0.0255(13) Uani d . 1 1
C C8 0.0569(6) 0.0710(6) 0.61152(19) 0.0285(13) Uani d . 1 1
C C9 0.0001(6) -0.0316(6) 0.5810(2) 0.0365(17) Uani d . 1 1
H H9 -0.0939 -0.0476 0.5828 0.044 Uiso calc R 1 1
C C10 0.0788(7) -0.1105(7) 0.5483(2) 0.0459(19) Uani d . 1 1
H H10 0.0380 -0.1793 0.5286 0.055 Uiso calc R 1 1
C C11 0.2187(7) -0.0879(7) 0.5445(3) 0.0479(19) Uani d . 1 1
H H11 0.2731 -0.1408 0.5226 0.058 Uiso calc R 1 1
C C12 0.2746(6) 0.0156(7) 0.5742(2) 0.048(2) Uani d . 1 1
H H12A 0.3684 0.0325 0.5720 0.058 Uiso calc R 1 1
C C13 0.1964(5) 0.0942(5) 0.6069(2) 0.0352(16) Uani d . 1 1
H H13 0.2374 0.1639 0.6261 0.042 Uiso calc R 1 1
C C14 -0.0324(6) -0.0503(5) 0.70648(18) 0.0356(15) Uani d . 1 1
H H14A 0.0016 -0.0953 0.6754 0.043 Uiso calc R 1 1
H H14B -0.1176 -0.0948 0.7162 0.043 Uiso calc R 1 1
C C15 0.0712(6) -0.0712(6) 0.7500 0.046(2) Uani d S 1 2
C C16 0.2175(5) -0.0535(7) 0.7303(2) 0.069(2) Uani d . 1 1
H H16A 0.2807 -0.0680 0.7584 0.104 Uiso calc R 1 1
H H16B 0.2289 0.0377 0.7169 0.104 Uiso calc R 1 1
H H16C 0.2351 -0.1190 0.7033 0.104 Uiso calc R 1 1

loop_
_atom_site_aniso_label
_atom_site_aniso_U_11
_atom_site_aniso_U_22
_atom_site_aniso_U_33
_atom_site_aniso_U_12
_atom_site_aniso_U_13
_atom_site_aniso_U_23
Cu1 0.0317(3) 0.0317(3) 0.0277(5) 0.0088(6) 0.0062(4) 0.0062(4)
O1 0.044(2) 0.034(2) 0.029(2) 0.013(3) 0.012(2) 0.005(2)
N1 0.030(3) 0.026(3) 0.027(3) 0.001(2) -0.001(2) 0.005(2)
C1 0.016(3) 0.028(3) 0.028(3) 0.002(3) 0.000(3) 0.006(3)
C2 0.027(4) 0.033(4) 0.050(4) 0.002(3) 0.000(4) 0.007(3)
C3 0.030(4) 0.033(4) 0.060(5) 0.002(3) 0.003(4) 0.021(4)
C4 0.043(4) 0.047(4) 0.042(4) 0.006(4) 0.005(4) 0.021(4)
C5 0.033(4) 0.043(4) 0.032(4) -0.005(4) 0.005(3) 0.008(4)
C6 0.021(3) 0.028(4) 0.027(3) -0.001(3) -0.002(3) 0.009(3)
C7 0.020(3) 0.036(4) 0.021(3) -0.001(3) -0.006(3) 0.001(3)
C8 0.034(4) 0.032(4) 0.019(3) 0.000(3) -0.007(3) 0.010(3)
C9 0.032(4) 0.037(4) 0.041(4) 0.002(3) 0.000(3) -0.006(3)
C10 0.061(5) 0.044(5) 0.032(4) 0.008(4) 0.002(4) -0.007(3)
C11 0.050(5) 0.058(5) 0.035(4) 0.022(4) 0.010(4) -0.008(4)
C12 0.024(4) 0.076(5) 0.044(5) 0.010(4) 0.014(3) 0.020(4)
C13 0.024(4) 0.040(4) 0.042(4) -0.011(3) 0.000(3) 0.004(3)
C14 0.044(4) 0.024(3) 0.038(4) 0.005(3) 0.019(3) 0.000(3)
C15 0.048(3) 0.048(3) 0.040(5) 0.018(5) 0.023(4) 0.023(4)
C16 0.048(5) 0.113(6) 0.047(5) 0.037(4) 0.020(3) 0.028(4)

loop_
_atom_type_symbol
_atom_type_description
_atom_type_scat_dispersion_real
_atom_type_scat_dispersion_imag
_atom_type_scat_source
C C 0.0033 0.0016 'International Tables Vol C Tables 4.2.6.8 and 6.1.1.4'
H H 0.0000 0.0000 'International Tables Vol C Tables 4.2.6.8 and 6.1.1.4'
N N 0.0061 0.0033 'International Tables Vol C Tables 4.2.6.8 and 6.1.1.4'
O O 0.0106 0.0060 'International Tables Vol C Tables 4.2.6.8 and 6.1.1.4'
Cu Cu 0.3201 1.2651 'International Tables Vol C Tables 4.2.6.8 and 6.1.1.4'

loop_
_geom_angle_atom_site_label_1
_geom_angle_atom_site_label_2
_geom_angle_atom_site_label_3
_geom_angle_site_symmetry_1
_geom_angle_site_symmetry_3
_geom_angle
_geom_angle_publ_flag
O1 Cu1 N1 . . 93.11(16) y
O1 Cu1 O1 8_556 . 95.6(2) y
O1 Cu1 N1 8_556 8_556 93.11(16) ?
O1 Cu1 N1 . 8_556 147.96(16) ?
O1 Cu1 N1 8_556 . 147.96(16) ?
N1 Cu1 N1 8_556 . 95.7(2) y
C1 O1 Cu1 . . 128.0(3) ?
C7 N1 C14 . . 122.8(4) ?
C7 N1 Cu1 . . 127.9(4) ?
C14 N1 Cu1 . . 108.9(3) ?
O1 C1 C2 . . 118.3(5) ?
O1 C1 C6 . . 124.9(5) ?
C2 C1 C6 . . 116.8(5) ?
C3 C2 C1 . . 123.1(6) ?
C3 C2 H2 . . 118.5 ?
C1 C2 H2 . . 118.5 ?
C2 C3 C4 . . 119.8(6) ?
C2 C3 H3 . . 120.1 ?
C4 C3 H3 . . 120.1 ?
C5 C4 C3 . . 119.6(6) ?
C5 C4 H4 . . 120.2 ?
C3 C4 H4 . . 120.2 ?
C4 C5 C6 . . 122.5(6) ?
C4 C5 H5 . . 118.8 ?
C6 C5 H5 . . 118.8 ?
C5 C6 C1 . . 118.0(5) ?
C5 C6 C7 . . 118.6(5) ?
C1 C6 C7 . . 123.4(5) ?
N1 C7 C6 . . 122.2(5) ?
N1 C7 C8 . . 119.9(5) ?
C6 C7 C8 . . 117.8(5) ?
C13 C8 C9 . . 117.4(5) ?
C13 C8 C7 . . 120.6(5) ?
C9 C8 C7 . . 121.9(5) ?
C10 C9 C8 . . 121.8(6) ?
C10 C9 H9 . . 119.1 ?
C8 C9 H9 . . 119.1 ?
C9 C10 C11 . . 120.3(7) ?
C9 C10 H10 . . 119.9 ?
C11 C10 H10 . . 119.9 ?
C12 C11 C10 . . 117.8(6) ?
C12 C11 H11 . . 121.1 ?
C10 C11 H11 . . 121.1 ?
C13 C12 C11 . . 122.0(6) ?
C13 C12 H12A . . 119.0 ?
C11 C12 H12A . . 119.0 ?
C12 C13 C8 . . 120.6(6) ?
C12 C13 H13 . . 119.7 ?
C8 C13 H13 . . 119.7 ?
N1 C14 C15 . . 114.6(4) ?
N1 C14 H14A . . 108.6 ?
C15 C14 H14A . . 108.6 ?
N1 C14 H14B . . 108.6 ?
C15 C14 H14B . . 108.6 ?
H14A C14 H14B . . 107.6 ?
C14 C15 C14 . 8_556 111.3(7) ?
C14 C15 C16 . 8_556 107.1(3) ?
C14 C15 C16 8_556 8_556 111.2(3) ?
C14 C15 C16 . . 111.2(3) ?
C14 C15 C16 8_556 . 107.1(3) ?
C16 C15 C16 8_556 . 108.9(7) ?
C15 C16 H16A . . 109.5 ?
C15 C16 H16B . . 109.5 ?
H16A C16 H16B . . 109.5 ?
C15 C16 H16C . . 109.5 ?
H16A C16 H16C . . 109.5 ?
H16B C16 H16C . . 109.5 ?

loop_
_geom_bond_atom_site_label_1
_geom_bond_atom_site_label_2
_geom_bond_site_symmetry_2
_geom_bond_distance
_geom_bond_publ_flag
Cu1 O1 8_556 1.891(3) y
Cu1 O1 . 1.891(3) ?
Cu1 N1 8_556 1.966(4) y
Cu1 N1 . 1.966(4) y
O1 C1 . 1.305(5) y
N1 C7 . 1.295(6) ?
N1 C14 . 1.475(6) ?
C1 C2 . 1.410(7) ?
C1 C6 . 1.433(7) ?
C2 C3 . 1.362(7) ?
C2 H2 . 0.9300 ?
C3 C4 . 1.380(8) ?
C3 H3 . 0.9300 ?
C4 C5 . 1.371(8) ?
C4 H4 . 0.9300 ?
C5 C6 . 1.405(6) ?
C5 H5 . 0.9300 ?
C6 C7 . 1.471(7) ?
C7 C8 . 1.504(7) ?
C8 C13 . 1.383(7) ?
C8 C9 . 1.386(7) ?
C9 C10 . 1.373(7) ?
C9 H9 . 0.9300 ?
C10 C11 . 1.384(7) ?
C10 H10 . 0.9300 ?
C11 C12 . 1.377(8) ?
C11 H11 . 0.9300 ?
C12 C13 . 1.369(7) ?
C12 H12A . 0.9300 ?
C13 H13 . 0.9300 ?
C14 C15 . 1.521(6) ?
C14 H14A . 0.9700 ?
C14 H14B . 0.9700 ?
C15 C14 8_556 1.521(6) ?
C15 C16 8_556 1.522(6) ?
C15 C16 . 1.522(6) ?
C16 H16A . 0.9600 ?
C16 H16B . 0.9600 ?
C16 H16C . 0.9600 ?

loop_
_geom_hbond_atom_site_label_D
_geom_hbond_atom_site_label_H
_geom_hbond_atom_site_label_A
_geom_hbond_site_symmetry_A
_geom_hbond_distance_DH
_geom_hbond_distance_HA
_geom_hbond_distance_DA
_geom_hbond_angle_DHA
_geom_hbond_publ_flag
C3 H3 <i>Cg</i>1 7_456 0.93 2.85 3.415(6) 120 y
C3 H3 <i>Cg</i>2 4_454 0.93 2.85 3.415(6) 120 y
C12 H12A <i>Cg</i>3 7_546 0.93 2.76 3.458(6) 132 y

loop_
_geom_torsion_atom_site_label_1
_geom_torsion_atom_site_label_2
_geom_torsion_atom_site_label_3
_geom_torsion_atom_site_label_4
_geom_torsion_site_symmetry_1
_geom_torsion_site_symmetry_4
_geom_torsion
O1 Cu1 O1 C1 8_556 . -148.3(5)
N1 Cu1 O1 C1 8_556 . 106.7(5)
N1 Cu1 O1 C1 . . 0.9(5)
O1 Cu1 N1 C7 8_556 . 100.2(5)
O1 Cu1 N1 C7 . . -5.5(5)
N1 Cu1 N1 C7 8_556 . -154.7(5)
O1 Cu1 N1 C14 8_556 . -73.3(5)
O1 Cu1 N1 C14 . . -178.9(3)
N1 Cu1 N1 C14 8_556 . 31.9(3)
Cu1 O1 C1 C2 . . -177.3(4)
Cu1 O1 C1 C6 . . 4.5(8)
O1 C1 C2 C3 . . -172.2(5)
C6 C1 C2 C3 . . 6.2(9)
C1 C2 C3 C4 . . -2.5(9)
C2 C3 C4 C5 . . -1.1(9)
C3 C4 C5 C6 . . 0.8(9)
C4 C5 C6 C1 . . 3.0(8)
C4 C5 C6 C7 . . -178.2(5)
O1 C1 C6 C5 . . 172.0(5)
C2 C1 C6 C5 . . -6.2(7)
O1 C1 C6 C7 . . -6.7(8)
C2 C1 C6 C7 . . 175.1(5)
C14 N1 C7 C6 . . 177.4(4)
Cu1 N1 C7 C6 . . 4.8(8)
C14 N1 C7 C8 . . -5.7(8)
Cu1 N1 C7 C8 . . -178.3(3)
C5 C6 C7 N1 . . -176.9(5)
C1 C6 C7 N1 . . 1.7(8)
C5 C6 C7 C8 . . 6.1(7)
C1 C6 C7 C8 . . -175.2(4)
N1 C7 C8 C13 . . -101.0(6)
C6 C7 C8 C13 . . 76.0(6)
N1 C7 C8 C9 . . 76.0(7)
C6 C7 C8 C9 . . -107.0(6)
C13 C8 C9 C10 . . 1.7(8)
C7 C8 C9 C10 . . -175.5(6)
C8 C9 C10 C11 . . -0.7(10)
C9 C10 C11 C12 . . -0.3(10)
C10 C11 C12 C13 . . 0.3(10)
C11 C12 C13 C8 . . 0.7(9)
C9 C8 C13 C12 . . -1.7(8)
C7 C8 C13 C12 . . 175.5(5)
C7 N1 C14 C15 . . 113.2(5)
Cu1 N1 C14 C15 . . -73.0(5)
N1 C14 C15 C14 . 8_556 39.7(3)
N1 C14 C15 C16 . 8_556 161.4(5)
N1 C14 C15 C16 . . -79.7(7)
